data_4118275
loop_
_publ_author_name
'Bryony S. Dyson'
'Jonathan W. Burton'
'Te-ik Sohn'
'Byungsook Kim'
'Hoon Bae'
'Deukjoon Kim'

_publ_section_title
;
 Total Synthesis and Structure Confirmation of Elatenyne: Success of
 Computational Methods for NMR Prediction with Highly Flexible
 Diastereomers
;
_journal_name_full 'Journal of the American Chemical Society'
_journal_page_first 11781
_journal_page_last 11790
_journal_paper_doi 10.1021/ja304554e
_journal_volume 134
_journal_year 2012
_chemical_formula_moiety 'C12 H20 Br N O2'
_chemical_formula_sum 'C12 H20 Br N O2'
_chemical_formula_weight 290.20
_space_group_IT_number 19
_symmetry_cell_setting orthorhombic
_symmetry_Int_Tables_number 19
_symmetry_space_group_name_Hall 'P 2ac 2ab'
_symmetry_space_group_name_H-M 'P 21 21 21'
_atom_sites_solution_hydrogens geom
_atom_sites_solution_primary direct
_atom_sites_solution_secondary difmap
_cell_angle_alpha 90.0000
_cell_angle_beta 90.0000
_cell_angle_gamma 90.0000
_cell_formula_units_Z 4
_cell_length_a 8.4863(9)
_cell_length_b 10.2943(8)
_cell_length_c 15.4841(14)
_cell_measurement_reflns_used 7518
_cell_measurement_temperature 296
_cell_measurement_theta_max 27.38
_cell_measurement_theta_min 3.11
_cell_volume 1352.7(2)
_computing_cell_refinement 'RAPID AUTO'
_computing_data_collection 'RAPID AUTO (Rigaku, ????)'
_computing_data_reduction 'RAPID AUTO'
_computing_molecular_graphics 'CrystalStructure 4.0'
_computing_publication_material 'CrystalStructure 4.0 (Rigaku, 2010)'
_computing_structure_refinement 'SHELXL97 (Sheldrick, 2008)'
_computing_structure_solution 'Il Milione (Burla, et al., 2007)'
_diffrn_ambient_temperature 296
_diffrn_detector_area_resol_mean 10.000
_diffrn_measured_fraction_theta_full 0.998
_diffrn_measured_fraction_theta_max 0.998
_diffrn_measurement_device_type 'Rigaku R-AXIS RAPID'
_diffrn_measurement_method \w
_diffrn_radiation_type 'Mo K\a'
_diffrn_radiation_wavelength 0.71075
_diffrn_reflns_av_R_equivalents 0.0467
_diffrn_reflns_limit_h_max 10
_diffrn_reflns_limit_h_min -10
_diffrn_reflns_limit_k_max 13
_diffrn_reflns_limit_k_min -12
_diffrn_reflns_limit_l_max 20
_diffrn_reflns_limit_l_min -20
_diffrn_reflns_number 13134
_diffrn_reflns_theta_full 27.44
_diffrn_reflns_theta_max 27.44
_diffrn_standards_number 0
_exptl_absorpt_coefficient_mu 3.035
_exptl_absorpt_correction_T_max 0.738
_exptl_absorpt_correction_T_min 0.249
_exptl_absorpt_correction_type multi-scan
_exptl_absorpt_process_details 'ABSCOR (Rigaku, 1995)'
_exptl_crystal_colour colorless
_exptl_crystal_density_diffrn 1.425
_exptl_crystal_description block
_exptl_crystal_F_000 600.00
_exptl_crystal_size_max 0.200
_exptl_crystal_size_mid 0.100
_exptl_crystal_size_min 0.100
_refine_diff_density_max 0.390
_refine_diff_density_min -0.550
_refine_ls_abs_structure_details 'Flack, H. D. (1983), Acta Cryst. A39, 876-881.  1300 Friedel Pairs'
_refine_ls_abs_structure_Flack -0.001(14)
_refine_ls_extinction_method none
_refine_ls_goodness_of_fit_ref 1.089
_refine_ls_hydrogen_treatment mixed
_refine_ls_number_parameters 156
_refine_ls_number_reflns 3075
_refine_ls_number_restraints 0
_refine_ls_R_factor_gt 0.0323
_refine_ls_shift/su_max 0.019
_refine_ls_structure_factor_coef Fsqd
_refine_ls_weighting_details 'w = 1/[\s^2^(Fo^2^)+(0.0250P)^2^+0.4950P] where P=(Fo^2^+2Fc^2^)/3'
_refine_ls_weighting_scheme calc
_refine_ls_wR_factor_ref 0.0881
_reflns_number_gt 2098
_reflns_number_total 3075
_reflns_threshold_expression F^2^>2.0\s(F^2^)
_cod_data_source_file ja304554e_si_003.cif
_cod_data_source_block 23b
_cod_database_code 4118275

loop_
_symmetry_equiv_pos_site_id
_symmetry_equiv_pos_as_xyz
1 +X,+Y,+Z
2 1/2+X,1/2-Y,-Z
3 -X,1/2+Y,1/2-Z
4 1/2-X,-Y,1/2+Z

loop_
_atom_site_label
_atom_site_type_symbol
_atom_site_fract_x
_atom_site_fract_y
_atom_site_fract_z
_atom_site_U_iso_or_equiv
_atom_site_adp_type
_atom_site_occupancy
_atom_site_symmetry_multiplicity
_atom_site_calc_flag
_atom_site_refinement_flags
Br1 Br 0.36738(6) 0.30209(4) 0.69488(3) 0.06977(16) Uani 1.0 4 d .
O1 O 0.3098(3) 0.5607(2) 0.49321(14) 0.0439(6) Uani 1.0 4 d .
O2 O 0.4098(4) 0.4080(3) 0.3072(2) 0.0764(9) Uani 1.0 4 d .
N1 N 0.5195(5) 0.6016(4) 0.3392(2) 0.0591(9) Uani 1.0 4 d .
C1 C 0.2623(5) 0.4169(4) 0.6094(3) 0.0470(9) Uani 1.0 4 d .
C2 C 0.2645(5) 0.5430(4) 0.4054(3) 0.0501(9) Uani 1.0 4 d .
C3 C 0.3785(5) 0.4510(3) 0.53729(19) 0.0401(8) Uani 1.0 4 d .
C4 C 0.5434(5) 0.4902(4) 0.5643(3) 0.0583(11) Uani 1.0 4 d .
C5 C 0.4049(5) 0.5114(4) 0.3463(3) 0.0533(10) Uani 1.0 4 d .
C6 C 0.1331(6) 0.4427(5) 0.3954(3) 0.0681(12) Uani 1.0 4 d .
C7 C 0.1144(6) 0.3456(4) 0.5801(3) 0.0620(11) Uani 1.0 4 d .
C8 C -0.0054(6) 0.4321(6) 0.5366(4) 0.0728(14) Uani 1.0 4 d .
C9 C 0.5184(7) 0.7296(4) 0.3786(3) 0.0755(14) Uani 1.0 4 d .
C10 C -0.0001(6) 0.4704(6) 0.4563(4) 0.0778(15) Uani 1.0 4 d .
C11 C 0.6543(6) 0.5734(6) 0.2840(3) 0.0849(15) Uani 1.0 4 d .
C12 C 0.5503(6) 0.6046(5) 0.6252(3) 0.0802(15) Uani 1.0 4 d .
H1 H 0.2307 0.4973 0.6385 0.0564 Uiso 1.0 4 calc R
H2 H 0.2215 0.6262 0.3856 0.0601 Uiso 1.0 4 calc R
H3 H 0.3854 0.3778 0.4970 0.0482 Uiso 1.0 4 calc R
H4A H 0.5937 0.4164 0.5918 0.0700 Uiso 1.0 4 calc R
H4B H 0.6036 0.5111 0.5129 0.0700 Uiso 1.0 4 calc R
H6A H 0.0944 0.4442 0.3365 0.0817 Uiso 1.0 4 calc R
H6B H 0.1747 0.3567 0.4069 0.0817 Uiso 1.0 4 calc R
H7A H 0.1445 0.2772 0.5403 0.0744 Uiso 1.0 4 calc R
H7B H 0.0658 0.3049 0.6299 0.0744 Uiso 1.0 4 calc R
H9A H 0.4268 0.7383 0.4145 0.0907 Uiso 1.0 4 calc R
H9B H 0.5162 0.7947 0.3342 0.0907 Uiso 1.0 4 calc R
H9C H 0.6115 0.7404 0.4131 0.0907 Uiso 1.0 4 calc R
H11A H 0.6490 0.6264 0.2330 0.1019 Uiso 1.0 4 calc R
H11B H 0.6526 0.4834 0.2678 0.1019 Uiso 1.0 4 calc R
H11C H 0.7499 0.5920 0.3147 0.1019 Uiso 1.0 4 calc R
H12A H 0.5083 0.5797 0.6804 0.0962 Uiso 1.0 4 calc R
H12B H 0.4892 0.6749 0.6021 0.0962 Uiso 1.0 4 calc R
H12C H 0.6577 0.6319 0.6320 0.0962 Uiso 1.0 4 calc R
H8 H -0.083(7) 0.453(6) 0.572(4) 0.11(3) Uiso 1.0 4 d .
H10 H -0.076(7) 0.524(5) 0.436(4) 0.10(2) Uiso 1.0 4 d .

loop_
_atom_site_aniso_label
_atom_site_aniso_U_11
_atom_site_aniso_U_22
_atom_site_aniso_U_33
_atom_site_aniso_U_12
_atom_site_aniso_U_13
_atom_site_aniso_U_23
Br1 0.0925(4) 0.0670(3) 0.0498(2) 0.0194(3) 0.0039(3) 0.0138(2)
O1 0.0561(16) 0.0414(13) 0.0342(13) 0.0032(10) -0.0038(11) -0.0022(11)
O2 0.101(3) 0.0657(17) 0.0626(17) 0.0023(16) 0.007(2) -0.0211(17)
N1 0.067(3) 0.064(2) 0.0462(19) -0.0002(19) 0.0074(17) 0.0039(16)
C1 0.057(3) 0.0433(19) 0.041(2) 0.0013(17) 0.0009(17) 0.0023(16)
C2 0.060(3) 0.053(2) 0.037(2) 0.0016(18) -0.0081(18) 0.0027(17)
C3 0.046(2) 0.0404(16) 0.0337(16) 0.0059(17) -0.0024(17) -0.0035(13)
C4 0.051(3) 0.076(3) 0.048(3) -0.003(2) -0.0077(18) 0.004(2)
C5 0.071(3) 0.052(3) 0.0367(18) 0.006(2) -0.0050(19) 0.0018(17)
C6 0.074(3) 0.086(3) 0.044(2) -0.023(3) -0.016(3) -0.003(2)
C7 0.062(3) 0.062(3) 0.062(3) -0.012(2) 0.006(3) 0.0026(19)
C8 0.052(4) 0.098(4) 0.068(4) -0.013(3) 0.000(3) -0.001(3)
C9 0.091(4) 0.063(3) 0.072(3) -0.014(3) 0.016(3) 0.005(3)
C10 0.051(3) 0.108(4) 0.074(4) -0.011(3) -0.018(3) 0.003(3)
C11 0.078(4) 0.116(4) 0.061(3) 0.006(3) 0.012(3) 0.010(3)
C12 0.090(4) 0.085(3) 0.066(3) -0.031(3) -0.019(3) -0.002(3)

loop_
_atom_type_symbol
_atom_type_description
_atom_type_scat_dispersion_real
_atom_type_scat_dispersion_imag
_atom_type_scat_source
C C 0.0033 0.0016
;
International Tables for Crystallography
(1992, Vol. C, Tables 4.2.6.8 and 6.1.1.4)
;
H H 0.0000 0.0000
;
International Tables for Crystallography
(1992, Vol. C, Table 6.1.1.4)
;
Br Br -0.2901 2.4595
;
International Tables for Crystallography
(1992, Vol. C, Tables 4.2.6.8 and 6.1.1.4)
;
N N 0.0061 0.0033
;
International Tables for Crystallography
(1992, Vol. C, Tables 4.2.6.8 and 6.1.1.4)
;
O O 0.0106 0.0060
;
International Tables for Crystallography
(1992, Vol. C, Tables 4.2.6.8 and 6.1.1.4)
;

loop_
_geom_angle_atom_site_label_1
_geom_angle_atom_site_label_2
_geom_angle_atom_site_label_3
_geom_angle
_geom_angle_publ_flag
C2 O1 C3 117.4(3) yes
C5 N1 C9 125.8(4) yes
C5 N1 C11 118.5(4) yes
C9 N1 C11 115.6(4) yes
Br1 C1 C3 109.5(3) yes
Br1 C1 C7 106.3(3) yes
C3 C1 C7 115.1(3) yes
O1 C2 C5 112.7(3) yes
O1 C2 C6 112.4(3) yes
C5 C2 C6 111.3(4) yes
O1 C3 C1 105.3(3) yes
O1 C3 C4 107.2(3) yes
C1 C3 C4 117.1(3) yes
C3 C4 C12 114.6(4) yes
O2 C5 N1 122.2(4) yes
O2 C5 C2 120.3(4) yes
N1 C5 C2 117.5(4) yes
C2 C6 C10 111.0(4) yes
C1 C7 C8 113.8(4) yes
C7 C8 C10 125.4(5) yes
C6 C10 C8 124.6(5) yes
Br1 C1 H1 108.583 no
C3 C1 H1 108.575 no
C7 C1 H1 108.574 no
O1 C2 H2 106.701 no
C5 C2 H2 106.705 no
C6 C2 H2 106.701 no
O1 C3 H3 108.986 no
C1 C3 H3 108.999 no
C4 C3 H3 108.999 no
C3 C4 H4A 108.618 no
C3 C4 H4B 108.619 no
C12 C4 H4A 108.630 no
C12 C4 H4B 108.612 no
H4A C4 H4B 107.574 no
C2 C6 H6A 109.441 no
C2 C6 H6B 109.438 no
C10 C6 H6A 109.437 no
C10 C6 H6B 109.434 no
H6A C6 H6B 108.038 no
C1 C7 H7A 108.803 no
C1 C7 H7B 108.799 no
C8 C7 H7A 108.795 no
C8 C7 H7B 108.798 no
H7A C7 H7B 107.673 no
C7 C8 H8 111(4) no
C10 C8 H8 123(4) no
N1 C9 H9A 109.475 no
N1 C9 H9B 109.466 no
N1 C9 H9C 109.473 no
H9A C9 H9B 109.470 no
H9A C9 H9C 109.472 no
H9B C9 H9C 109.471 no
C6 C10 H10 116(4) no
C8 C10 H10 119(4) no
N1 C11 H11A 109.472 no
N1 C11 H11B 109.473 no
N1 C11 H11C 109.471 no
H11A C11 H11B 109.471 no
H11A C11 H11C 109.471 no
H11B C11 H11C 109.469 no
C4 C12 H12A 109.463 no
C4 C12 H12B 109.482 no
C4 C12 H12C 109.468 no
H12A C12 H12B 109.469 no
H12A C12 H12C 109.472 no
H12B C12 H12C 109.473 no

loop_
_geom_bond_atom_site_label_1
_geom_bond_atom_site_label_2
_geom_bond_distance
_geom_bond_publ_flag
Br1 C1 1.986(4) yes
O1 C2 1.425(5) yes
O1 C3 1.442(4) yes
O2 C5 1.225(5) yes
N1 C5 1.349(6) yes
N1 C9 1.453(6) yes
N1 C11 1.457(6) yes
C1 C3 1.530(5) yes
C1 C7 1.523(6) yes
C2 C5 1.537(6) yes
C2 C6 1.527(7) yes
C3 C4 1.515(6) yes
C4 C12 1.510(7) yes
C6 C10 1.499(7) yes
C7 C8 1.510(7) yes
C8 C10 1.306(8) yes
C1 H1 0.980 no
C2 H2 0.980 no
C3 H3 0.980 no
C4 H4A 0.970 no
C4 H4B 0.970 no
C6 H6A 0.970 no
C6 H6B 0.970 no
C7 H7A 0.970 no
C7 H7B 0.970 no
C8 H8 0.89(6) no
C9 H9A 0.960 no
C9 H9B 0.960 no
C9 H9C 0.960 no
C10 H10 0.91(6) no
C11 H11A 0.960 no
C11 H11B 0.960 no
C11 H11C 0.960 no
C12 H12A 0.960 no
C12 H12B 0.960 no
C12 H12C 0.960 no

loop_
_geom_contact_atom_site_label_1
_geom_contact_atom_site_label_2
_geom_contact_distance
_geom_contact_publ_flag
_geom_contact_site_symmetry_2
Br1 C4 3.173(4) no .
O1 O2 3.389(4) no .
O1 N1 3.005(4) no .
O1 C7 3.076(5) no .
O1 C8 3.060(6) no .
O1 C9 3.051(6) no .
O1 C10 2.848(6) no .
O1 C12 2.923(6) no .
O2 C3 3.600(5) no .
O2 C6 2.739(6) no .
O2 C11 2.708(6) no .
C1 C2 3.415(5) no .
C1 C6 3.501(6) no .
C1 C10 3.299(7) no .
C1 C12 3.125(7) no .
C2 C4 3.457(6) no .
C2 C8 3.268(7) no .
C2 C9 2.917(7) no .
C3 C5 3.029(5) no .
C3 C6 3.029(6) no .
C3 C8 3.264(7) no .
C3 C10 3.455(7) no .
C4 C5 3.580(6) no .
C6 C7 3.034(6) no .
Br1 C12 3.519(5) no 3_646
O2 C7 3.588(5) no 2_556
O2 C9 3.468(6) no 3_645
C7 O2 3.588(5) no 2_456
C9 O2 3.468(6) no 3_655
C12 Br1 3.519(5) no 3_656
Br1 H3 3.1646 no .
Br1 H4A 2.7608 no .
Br1 H7A 3.0610 no .
Br1 H7B 2.7501 no .
Br1 H12A 3.1061 no .
O1 H1 2.4371 no .
O1 H4A 3.2155 no .
O1 H4B 2.5629 no .
O1 H6A 3.2670 no .
O1 H6B 2.7408 no .
O1 H7A 3.3195 no .
O1 H9A 2.4112 no .
O1 H9C 3.3933 no .
O1 H12A 3.3578 no .
O1 H12B 2.5572 no .
O1 H10 3.41(6) no .
O2 H2 3.0117 no .
O2 H3 2.9627 no .
O2 H6A 2.7401 no .
O2 H6B 2.5761 no .
O2 H11A 3.2399 no .
O2 H11B 2.2852 no .
O2 H11C 3.4545 no .
N1 H2 2.6414 no .
N1 H3 3.5461 no .
N1 H4B 2.9336 no .
C1 H4A 2.8252 no .
C1 H4B 3.4000 no .
C1 H6B 3.2820 no .
C1 H12A 2.8937 no .
C1 H12B 3.2818 no .
C1 H8 3.01(6) no .
C2 H3 2.4412 no .
C2 H4B 3.3407 no .
C2 H7A 3.5902 no .
C2 H9A 2.4417 no .
C2 H9B 3.5347 no .
C2 H9C 3.5802 no .
C2 H10 2.94(6) no .
C3 H2 3.2473 no .
C3 H6B 2.8305 no .
C3 H7A 2.6737 no .
C3 H7B 3.3710 no .
C3 H9A 3.5396 no .
C3 H12A 2.8064 no .
C3 H12B 2.6829 no .
C3 H12C 3.3512 no .
C4 H1 2.8925 no .
C4 H9A 3.5890 no .
C4 H9C 3.5280 no .
C5 H3 2.7135 no .
C5 H4B 3.0808 no .
C5 H6A 2.7290 no .
C5 H6B 2.6885 no .
C5 H9A 2.5706 no .
C5 H9B 3.0719 no .
C5 H9C 3.1147 no .
C5 H11A 2.9618 no .
C5 H11B 2.4455 no .
C5 H11C 3.0826 no .
C6 H3 2.7398 no .
C6 H7A 2.8198 no .
C6 H8 3.30(6) no .
C7 H3 2.6552 no .
C7 H6B 2.7335 no .
C7 H10 3.31(5) no .
C8 H1 2.6373 no .
C8 H3 3.4185 no .
C8 H6A 3.2158 no .
C8 H6B 2.6418 no .
C9 H2 2.7377 no .
C9 H4B 3.1470 no .
C9 H11A 2.7276 no .
C9 H11B 3.2655 no .
C9 H11C 2.6168 no .
C9 H12B 3.5141 no .
C10 H1 3.4467 no .
C10 H2 2.7032 no .
C10 H3 3.4653 no .
C10 H7A 2.6751 no .
C10 H7B 3.2319 no .
C11 H9A 3.2701 no .
C11 H9B 2.6772 no .
C11 H9C 2.6618 no .
C12 H1 2.9354 no .
C12 H3 3.3689 no .
H1 H3 2.8349 no .
H1 H4A 3.2720 no .
H1 H7A 2.8254 no .
H1 H7B 2.4289 no .
H1 H12A 2.5864 no .
H1 H12B 2.9105 no .
H1 H8 2.8914 no .
H2 H3 3.3840 no .
H2 H6A 2.2921 no .
H2 H6B 2.8217 no .
H2 H9A 2.1377 no .
H2 H9B 3.1462 no .
H2 H9C 3.5382 no .
H2 H10 2.8474 no .
H3 H4A 2.3313 no .
H3 H4B 2.3181 no .
H3 H6A 3.5703 no .
H3 H6B 2.2784 no .
H3 H7A 2.3873 no .
H3 H7B 3.4860 no .
H3 H12B 3.5743 no .
H4A H12A 2.2874 no .
H4A H12B 2.8095 no .
H4A H12C 2.3672 no .
H4B H9A 3.1689 no .
H4B H9C 2.8217 no .
H4B H11C 3.4141 no .
H4B H12A 2.8067 no .
H4B H12B 2.3859 no .
H4B H12C 2.2711 no .
H6A H10 2.2747 no .
H6B H7A 2.2376 no .
H6B H8 3.5136 no .
H6B H10 2.7792 no .
H7A H8 2.6934 no .
H7A H10 3.5450 no .
H7B H8 2.1710 no .
H9A H11A 3.5752 no .
H9A H11C 3.4900 no .
H9A H12B 3.0231 no .
H9B H11A 2.5941 no .
H9B H11B 3.5592 no .
H9B H11C 2.8950 no .
H9C H11A 3.0424 no .
H9C H11B 3.4904 no .
H9C H11C 2.4573 no .
H9C H12B 3.1767 no .
H9C H12C 3.5897 no .
H8 H10 2.23(8) no .
Br1 H2 3.1358 no 4_565
Br1 H6A 3.2205 no 2_556
Br1 H6A 3.4256 no 4_565
Br1 H6B 3.4580 no 2_556
Br1 H11B 3.5064 no 2_456
Br1 H12A 3.1757 no 3_646
Br1 H12C 3.2098 no 3_646
O1 H9C 3.0212 no 2_466
O2 H1 3.0323 no 4_564
O2 H7B 2.7393 no 2_556
O2 H9B 2.5598 no 3_645
O2 H11A 3.0066 no 3_645
N1 H7B 3.4571 no 4_564
C2 H12C 3.5152 no 2_466
C3 H7A 3.4727 no 2_556
C4 H7A 3.3071 no 2_556
C4 H8 3.19(6) no 1_655
C5 H1 3.4187 no 4_564
C5 H7B 3.5498 no 2_556
C6 H12A 3.5466 no 4_564
C7 H3 3.2397 no 2_456
C7 H11A 3.2687 no 4_565
C8 H3 3.3625 no 2_456
C8 H4A 3.5112 no 1_455
C8 H4B 3.4361 no 1_455
C8 H9A 3.5232 no 2_466
C8 H9B 3.4552 no 2_466
C8 H9C 3.5995 no 2_466
C8 H11A 3.3303 no 4_565
C9 H1 3.3492 no 2_566
C9 H12C 3.3807 no 2_466
C9 H8 3.47(6) no 2_566
C10 H4B 3.5007 no 1_455
C10 H11C 3.2975 no 1_455
C11 H7B 3.2774 no 4_564
C11 H12C 3.5427 no 4_664
C11 H8 3.34(6) no 4_564
C11 H10 3.33(6) no 1_655
C12 H2 3.1337 no 2_566
C12 H6A 3.5294 no 4_565
C12 H11B 3.4717 no 4_665
C12 H8 3.57(6) no 1_655
H1 O2 3.0323 no 4_565
H1 C5 3.4187 no 4_565
H1 C9 3.3492 no 2_466
H1 H6A 3.4582 no 4_565
H1 H9B 2.8412 no 2_466
H1 H9C 2.9920 no 2_466
H2 Br1 3.1358 no 4_564
H2 C12 3.1337 no 2_466
H2 H9C 3.5316 no 2_466
H2 H12B 2.8490 no 2_466
H2 H12C 2.5630 no 2_466
H3 C7 3.2397 no 2_556
H3 C8 3.3625 no 2_556
H3 H7A 2.7778 no 2_556
H3 H7B 3.1222 no 2_556
H3 H8 3.5792 no 2_556
H4A C8 3.5112 no 1_655
H4A H6B 2.8944 no 2_556
H4A H7A 2.8881 no 2_556
H4A H11A 3.1218 no 4_665
H4A H8 2.7828 no 1_655
H4B C8 3.4361 no 1_655
H4B C10 3.5007 no 1_655
H4B H7A 3.0996 no 2_556
H4B H8 2.8755 no 1_655
H4B H10 2.9663 no 1_655
H6A Br1 3.2205 no 2_456
H6A Br1 3.4256 no 4_564
H6A C12 3.5294 no 4_564
H6A H1 3.4582 no 4_564
H6A H11C 3.3125 no 1_455
H6A H12A 2.5809 no 4_564
H6B Br1 3.4580 no 2_456
H6B H4A 2.8944 no 2_456
H6B H11A 3.5424 no 3_645
H7A C3 3.4727 no 2_456
H7A C4 3.3071 no 2_456
H7A H3 2.7778 no 2_456
H7A H4A 2.8881 no 2_456
H7A H4B 3.0996 no 2_456
H7B O2 2.7393 no 2_456
H7B N1 3.4571 no 4_565
H7B C5 3.5498 no 2_456
H7B C11 3.2774 no 4_565
H7B H3 3.1222 no 2_456
H7B H9B 3.3978 no 4_565
H7B H11A 2.5235 no 4_565
H7B H11B 3.4441 no 2_456
H7B H11B 3.5690 no 4_565
H9A C8 3.5232 no 2_566
H9A H12C 2.7417 no 2_466
H9A H8 3.1866 no 2_566
H9A H10 3.3613 no 2_566
H9B O2 2.5598 no 3_655
H9B C8 3.4552 no 2_566
H9B H1 2.8412 no 2_566
H9B H7B 3.3978 no 4_564
H9B H11B 2.8849 no 3_655
H9B H12C 3.1780 no 2_466
H9B H8 3.0912 no 2_566
H9C O1 3.0212 no 2_566
H9C C8 3.5995 no 2_566
H9C H1 2.9920 no 2_566
H9C H2 3.5316 no 2_566
H9C H12B 3.3296 no 2_566
H9C H8 3.5715 no 2_566
H9C H10 3.4785 no 1_655
H11A O2 3.0066 no 3_655
H11A C7 3.2687 no 4_564
H11A C8 3.3303 no 4_564
H11A H4A 3.1218 no 4_664
H11A H6B 3.5424 no 3_655
H11A H7B 2.5235 no 4_564
H11A H12C 3.4938 no 4_664
H11A H8 2.6761 no 4_564
H11B Br1 3.5064 no 2_556
H11B C12 3.4717 no 4_664
H11B H7B 3.4441 no 2_556
H11B H7B 3.5690 no 4_564
H11B H9B 2.8849 no 3_645
H11B H12A 3.2456 no 4_664
H11B H12C 2.9021 no 4_664
H11B H8 3.1514 no 4_564
H11B H10 3.5056 no 1_655
H11C C10 3.2975 no 1_655
H11C H6A 3.3125 no 1_655
H11C H12A 3.4139 no 4_664
H11C H12B 3.3976 no 2_566
H11C H10 2.4934 no 1_655
H12A Br1 3.1757 no 3_656
H12A C6 3.5466 no 4_565
H12A H6A 2.5809 no 4_565
H12A H11B 3.2456 no 4_665
H12A H11C 3.4139 no 4_665
H12B H2 2.8490 no 2_566
H12B H9C 3.3296 no 2_466
H12B H11C 3.3976 no 2_466
H12B H10 3.2024 no 2_566
H12C Br1 3.2098 no 3_656
H12C C2 3.5152 no 2_566
H12C C9 3.3807 no 2_566
H12C C11 3.5427 no 4_665
H12C H2 2.5630 no 2_566
H12C H9A 2.7417 no 2_566
H12C H9B 3.1780 no 2_566
H12C H11A 3.4938 no 4_665
H12C H11B 2.9021 no 4_665
H12C H8 3.0128 no 1_655
H8 C4 3.19(6) no 1_455
H8 C9 3.47(6) no 2_466
H8 C11 3.34(6) no 4_565
H8 C12 3.57(6) no 1_455
H8 H3 3.5792 no 2_456
H8 H4A 2.7828 no 1_455
H8 H4B 2.8755 no 1_455
H8 H9A 3.1866 no 2_466
H8 H9B 3.0912 no 2_466
H8 H9C 3.5715 no 2_466
H8 H11A 2.6761 no 4_565
H8 H11B 3.1514 no 4_565
H8 H12C 3.0128 no 1_455
H10 C11 3.33(6) no 1_455
H10 H4B 2.9663 no 1_455
H10 H9A 3.3613 no 2_466
H10 H9C 3.4785 no 1_455
H10 H11B 3.5056 no 1_455
H10 H11C 2.4934 no 1_455
H10 H12B 3.2024 no 2_466

loop_
_geom_torsion_atom_site_label_1
_geom_torsion_atom_site_label_2
_geom_torsion_atom_site_label_3
_geom_torsion_atom_site_label_4
_geom_torsion
_geom_torsion_publ_flag
C2 O1 C3 C1 -115.7(3) no
C2 O1 C3 C4 119.0(3) no
C3 O1 C2 C5 -62.7(4) no
C3 O1 C2 C6 63.9(4) no
C9 N1 C5 O2 175.7(4) no
C9 N1 C5 C2 -3.7(6) no
C11 N1 C5 O2 -0.9(6) no
C11 N1 C5 C2 179.7(3) no
Br1 C1 C3 O1 -164.14(18) no
Br1 C1 C3 C4 -45.2(3) no
Br1 C1 C7 C8 162.4(3) no
C3 C1 C7 C8 -76.2(4) no
C7 C1 C3 O1 76.2(4) no
C7 C1 C3 C4 -164.9(3) no
O1 C2 C5 O2 118.4(4) no
O1 C2 C5 N1 -62.1(4) no
O1 C2 C6 C10 49.8(4) no
C5 C2 C6 C10 177.2(3) no
C6 C2 C5 O2 -8.8(5) no
C6 C2 C5 N1 170.7(3) no
O1 C3 C4 C12 60.9(4) no
C1 C3 C4 C12 -57.0(4) no
C2 C6 C10 C8 -84.7(6) no
C1 C7 C8 C10 80.4(6) no
C7 C8 C10 C6 -4.9(9) no
